data_1506744
loop_
_publ_author_name
'Namba, Kosuke'
'Wang, Jiashi'
'Cui, Sheng'
'Kishi, Yoshito'

_publ_section_title
;
 Surprisingly efficient catalytic Cr-mediated coupling reactions.
;
_journal_issue 24
_journal_name_full 'Organic letters'
_journal_page_first 5421
_journal_page_last 5424
_journal_paper_doi 10.1021/ol052085k
_journal_volume 7
_journal_year 2005
_chemical_formula_sum 'C26 H42 Cl3 Cr N2 O3'
_chemical_formula_weight 588.97
_space_group_IT_number 19
_symmetry_cell_setting orthorhombic
_symmetry_Int_Tables_number 19
_symmetry_space_group_name_Hall 'P 2ac 2ab'
_symmetry_space_group_name_H-M 'P 21 21 21'
_atom_sites_solution_hydrogens geom
_atom_sites_solution_primary direct
_atom_sites_solution_secondary difmap
_audit_creation_method SHELXL-97
_cell_angle_alpha 90.00
_cell_angle_beta 90.00
_cell_angle_gamma 90.00
_cell_formula_units_Z 4
_cell_length_a 13.3595(19)
_cell_length_b 13.797(2)
_cell_length_c 16.400(2)
_cell_measurement_reflns_used 854
_cell_measurement_temperature 193(2)
_cell_measurement_theta_max 24.04
_cell_measurement_theta_min 2.46
_cell_volume 3022.9(7)
_computing_cell_refinement 'SMART (BRUKER, V5.625, 2001)'
_computing_data_collection 'ASTRO (BRUKER, V5.007, 1997)'
_computing_data_reduction 'SAINT (BRUKER, V6.22, 2001)'
_computing_molecular_graphics 'SHELXTL (BRUKER, 2000, V6.1)'
_computing_publication_material 'XCIF (Sheldrick and BRUKER, 1997, V5.1)'
_computing_structure_refinement 'SHELXL-97 (Sheldrick, 1997)'
_computing_structure_solution 'SHELXS-97 (Sheldrick, 1990)'
_diffrn_ambient_temperature 193(2)
_diffrn_detector_area_resol_mean 836.6
_diffrn_measured_fraction_theta_full 0.997
_diffrn_measured_fraction_theta_max 0.997
_diffrn_measurement_device_type 'Bruker CCD'
_diffrn_measurement_method '\w, 0.3 deg'
_diffrn_radiation_monochromator graphite
_diffrn_radiation_probe x-ray
_diffrn_radiation_type MoK\a
_diffrn_radiation_wavelength 0.71073
_diffrn_reflns_av_R_equivalents 0.0470
_diffrn_reflns_av_sigmaI/netI 0.0579
_diffrn_reflns_limit_h_max 17
_diffrn_reflns_limit_h_min -16
_diffrn_reflns_limit_k_max 18
_diffrn_reflns_limit_k_min -17
_diffrn_reflns_limit_l_max 13
_diffrn_reflns_limit_l_min -21
_diffrn_reflns_number 21553
_diffrn_reflns_theta_full 27.91
_diffrn_reflns_theta_max 27.91
_diffrn_reflns_theta_min 1.93
_diffrn_source 'normal-focus sealed tube'
_diffrn_standards_decay_% 0
_diffrn_standards_interval_count 0
_diffrn_standards_number 0
_exptl_absorpt_coefficient_mu 0.672
_exptl_absorpt_correction_T_max 1.0
_exptl_absorpt_correction_T_min 0.770108
_exptl_absorpt_correction_type empirical
_exptl_crystal_colour green
_exptl_crystal_density_diffrn 1.294
_exptl_crystal_density_method 'not measured'
_exptl_crystal_description chunk
_exptl_crystal_F_000 1244
_exptl_crystal_size_max 0.12
_exptl_crystal_size_mid 0.12
_exptl_crystal_size_min 0.08
_refine_diff_density_max 1.607
_refine_diff_density_min -0.330
_refine_diff_density_rms 0.107
_refine_ls_abs_structure_details 'Flack H D (1983), Acta Cryst. A39, 876-881'
_refine_ls_abs_structure_Flack 0.45(3)
_refine_ls_extinction_method none
_refine_ls_goodness_of_fit_ref 1.124
_refine_ls_hydrogen_treatment constr
_refine_ls_matrix_type full
_refine_ls_number_parameters 323
_refine_ls_number_reflns 7210
_refine_ls_number_restraints 0
_refine_ls_restrained_S_all 1.124
_refine_ls_R_factor_all 0.0854
_refine_ls_R_factor_gt 0.0697
_refine_ls_shift/su_max 0.013
_refine_ls_shift/su_mean 0.000
_refine_ls_structure_factor_coef Fsqd
_refine_ls_weighting_details 'calc w=1/[\s^2^(Fo^2^)+(0.0846P)^2^+0.5441P] where P=(Fo^2^+2Fc^2^)/3'
_refine_ls_weighting_scheme calc
_refine_ls_wR_factor_gt 0.1555
_refine_ls_wR_factor_ref 0.1640
_reflns_number_gt 5958
_reflns_number_total 7210
_reflns_threshold_expression >2sigma(I)
_cod_data_source_file ol052085ksi20050831_104119.cif
_cod_data_source_block yk41t
_cod_database_code 1506744

loop_
_symmetry_equiv_pos_as_xyz
'x, y, z'
'-x+1/2, -y, z+1/2'
'-x, y+1/2, -z+1/2'
'x+1/2, -y+1/2, -z'

loop_
_atom_site_label
_atom_site_type_symbol
_atom_site_fract_x
_atom_site_fract_y
_atom_site_fract_z
_atom_site_U_iso_or_equiv
_atom_site_adp_type
_atom_site_occupancy
_atom_site_symmetry_multiplicity
_atom_site_calc_flag
_atom_site_refinement_flags
Cr1 Cr 0.76010(4) 0.04544(4) 0.76630(4) 0.02394(16) Uani 1 1 d .
Cl1 Cl 0.70396(9) -0.05048(8) 0.87242(7) 0.0391(3) Uani 1 1 d .
Cl2 Cl 0.61266(7) 0.13104(8) 0.75858(8) 0.0402(3) Uani 1 1 d .
Cl3 Cl 0.91230(7) -0.03596(8) 0.75836(7) 0.0336(2) Uani 1 1 d .
O1 O 0.7070(2) -0.0444(2) 0.68003(18) 0.0330(7) Uani 1 1 d .
H1 H 0.7187 -0.1049 0.6777 0.040 Uiso 1 1 d R
H2 H 0.6446 -0.0564 0.6800 0.040 Uiso 1 1 d R
N1 N 0.8216(2) 0.1516(2) 0.8393(2) 0.0251(7) Uani 1 1 d .
N2 N 0.8184(3) 0.1391(2) 0.6806(2) 0.0240(7) Uani 1 1 d .
C1 C 0.8146(3) 0.1558(3) 0.9207(3) 0.0291(9) Uani 1 1 d .
H1A H 0.7845 0.1032 0.9489 0.035 Uiso 1 1 calc R
C2 C 0.8495(3) 0.2335(4) 0.9650(3) 0.0325(10) Uani 1 1 d .
H2A H 0.8428 0.2333 1.0227 0.039 Uiso 1 1 calc R
C3 C 0.8943(3) 0.3125(3) 0.9269(3) 0.0272(9) Uani 1 1 d .
C4 C 0.9032(3) 0.3060(3) 0.8423(2) 0.0264(8) Uani 1 1 d .
H4 H 0.9347 0.3571 0.8131 0.032 Uiso 1 1 calc R
C5 C 0.8665(3) 0.2259(3) 0.7995(3) 0.0237(8) Uani 1 1 d .
C6 C 0.8680(3) 0.2176(3) 0.7104(2) 0.0235(8) Uani 1 1 d .
C7 C 0.9153(3) 0.2825(3) 0.6580(3) 0.0297(9) Uani 1 1 d .
H7 H 0.9499 0.3368 0.6797 0.036 Uiso 1 1 calc R
C8 C 0.9121(4) 0.2683(4) 0.5748(3) 0.0349(10) Uani 1 1 d .
C9 C 0.8603(4) 0.1876(4) 0.5463(3) 0.0358(11) Uani 1 1 d .
H9 H 0.8559 0.1753 0.4894 0.043 Uiso 1 1 calc R
C10 C 0.8157(4) 0.1263(3) 0.6008(3) 0.0345(10) Uani 1 1 d .
H10 H 0.7808 0.0715 0.5801 0.041 Uiso 1 1 calc R
C11 C 0.9341(4) 0.4014(4) 0.9731(3) 0.0372(11) Uani 1 1 d .
C12 C 1.0488(5) 0.3916(4) 0.9794(4) 0.0603(17) Uani 1 1 d .
H12A H 1.0780 0.3924 0.9246 0.090 Uiso 1 1 calc R
H12B H 1.0656 0.3304 1.0064 0.090 Uiso 1 1 calc R
H12C H 1.0757 0.4458 1.0112 0.090 Uiso 1 1 calc R
C13 C 0.9103(5) 0.4945(4) 0.9281(4) 0.0524(14) Uani 1 1 d .
H13A H 0.8375 0.5035 0.9259 0.079 Uiso 1 1 calc R
H13B H 0.9369 0.4908 0.8725 0.079 Uiso 1 1 calc R
H13C H 0.9409 0.5493 0.9567 0.079 Uiso 1 1 calc R
C14 C 0.8899(6) 0.4078(5) 1.0580(3) 0.071(2) Uani 1 1 d .
H14A H 0.9174 0.4645 1.0861 0.106 Uiso 1 1 calc R
H14B H 0.9068 0.3490 1.0886 0.106 Uiso 1 1 calc R
H14C H 0.8170 0.4139 1.0541 0.106 Uiso 1 1 calc R
C15 C 0.9653(5) 0.3373(5) 0.5162(3) 0.0578(17) Uani 1 1 d .
C16 C 0.9320(10) 0.3223(8) 0.4294(4) 0.148(6) Uani 1 1 d .
H16A H 0.9606 0.3732 0.3948 0.222 Uiso 1 1 calc R
H16B H 0.8588 0.3252 0.4266 0.222 Uiso 1 1 calc R
H16C H 0.9550 0.2588 0.4102 0.222 Uiso 1 1 calc R
C17 C 1.0755(6) 0.3288(9) 0.5280(6) 0.121(4) Uani 1 1 d .
H17A H 1.0994 0.2686 0.5029 0.181 Uiso 1 1 calc R
H17B H 1.0908 0.3279 0.5865 0.181 Uiso 1 1 calc R
H17C H 1.1090 0.3842 0.5025 0.181 Uiso 1 1 calc R
C18 C 0.9381(10) 0.4421(7) 0.5407(5) 0.125(4) Uani 1 1 d .
H18A H 0.9642 0.4556 0.5954 0.187 Uiso 1 1 calc R
H18B H 0.8651 0.4496 0.5407 0.187 Uiso 1 1 calc R
H18C H 0.9677 0.4875 0.5016 0.187 Uiso 1 1 calc R
O1S O 0.7446(3) -0.2381(2) 0.6731(2) 0.0420(8) Uani 1 1 d .
C1S C 0.8390(5) -0.2852(5) 0.6586(5) 0.0640(17) Uani 1 1 d .
H1SA H 0.8949 -0.2396 0.6687 0.077 Uiso 1 1 calc R
H1SB H 0.8430 -0.3077 0.6013 0.077 Uiso 1 1 calc R
C2S C 0.8454(6) -0.3690(6) 0.7152(6) 0.088(3) Uani 1 1 d .
H2SA H 0.9154 -0.3820 0.7316 0.106 Uiso 1 1 calc R
H2SB H 0.8165 -0.4282 0.6906 0.106 Uiso 1 1 calc R
C3S C 0.7842(7) -0.3347(7) 0.7858(5) 0.091(3) Uani 1 1 d .
H3SA H 0.7574 -0.3901 0.8173 0.109 Uiso 1 1 calc R
H3SB H 0.8245 -0.2932 0.8226 0.109 Uiso 1 1 calc R
C4S C 0.7021(4) -0.2784(4) 0.7475(3) 0.0469(12) Uani 1 1 d .
H4SA H 0.6446 -0.3210 0.7348 0.056 Uiso 1 1 calc R
H4SB H 0.6792 -0.2260 0.7843 0.056 Uiso 1 1 calc R
O2S O 0.5147(3) -0.0832(5) 0.6808(4) 0.109(2) Uani 1 1 d .
C5S C 0.4688(4) -0.1456(4) 0.6280(4) 0.0552(14) Uani 1 1 d .
H5SA H 0.4902 -0.2131 0.6383 0.066 Uiso 1 1 calc R
H5SB H 0.4847 -0.1286 0.5708 0.066 Uiso 1 1 calc R
C6S C 0.3589(5) -0.1335(7) 0.6445(6) 0.091(3) Uani 1 1 d .
H6SA H 0.3292 -0.0840 0.6081 0.109 Uiso 1 1 calc R
H6SB H 0.3227 -0.1955 0.6369 0.109 Uiso 1 1 calc R
C7S C 0.3550(6) -0.1017(6) 0.7314(7) 0.096(3) Uani 1 1 d .
H7SA H 0.3089 -0.0460 0.7377 0.115 Uiso 1 1 calc R
H7SB H 0.3314 -0.1553 0.7667 0.115 Uiso 1 1 calc R
C8S C 0.4532(7) -0.0749(9) 0.7525(6) 0.138(5) Uani 1 1 d .
H8SA H 0.4789 -0.1179 0.7960 0.165 Uiso 1 1 calc R
H8SB H 0.4542 -0.0073 0.7729 0.165 Uiso 1 1 calc R

loop_
_atom_site_aniso_label
_atom_site_aniso_U_11
_atom_site_aniso_U_22
_atom_site_aniso_U_33
_atom_site_aniso_U_23
_atom_site_aniso_U_13
_atom_site_aniso_U_12
Cr1 0.0202(3) 0.0203(3) 0.0313(3) -0.0011(3) 0.0015(2) -0.0011(2)
Cl1 0.0481(6) 0.0315(5) 0.0376(6) 0.0021(5) 0.0125(5) -0.0086(5)
Cl2 0.0246(5) 0.0410(6) 0.0551(7) -0.0075(6) -0.0036(5) 0.0088(4)
Cl3 0.0268(4) 0.0355(5) 0.0384(6) 0.0017(5) 0.0009(4) 0.0093(4)
O1 0.0291(14) 0.0237(14) 0.0463(17) -0.0047(14) 0.0045(13) -0.0053(13)
N1 0.0208(16) 0.0278(18) 0.0268(17) 0.0029(14) 0.0013(14) -0.0007(14)
N2 0.0225(16) 0.0232(16) 0.0263(17) 0.0006(13) -0.0035(14) -0.0014(13)
C1 0.025(2) 0.033(2) 0.030(2) 0.0092(17) 0.0034(17) -0.0012(18)
C2 0.030(2) 0.045(3) 0.022(2) 0.0005(19) -0.0028(18) -0.005(2)
C3 0.023(2) 0.033(2) 0.026(2) -0.0023(17) -0.0028(16) -0.0008(17)
C4 0.025(2) 0.030(2) 0.024(2) 0.0014(16) -0.0023(17) -0.0037(17)
C5 0.0133(17) 0.029(2) 0.028(2) 0.0041(16) 0.0004(15) 0.0013(15)
C6 0.0212(18) 0.0238(19) 0.025(2) -0.0052(15) -0.0006(15) -0.0023(15)
C7 0.031(2) 0.033(2) 0.026(2) -0.0021(17) -0.0014(18) -0.0128(19)
C8 0.036(2) 0.043(3) 0.026(2) 0.0045(19) -0.0042(19) -0.008(2)
C9 0.046(3) 0.045(3) 0.016(2) -0.0089(18) -0.0065(19) -0.004(2)
C10 0.039(2) 0.029(2) 0.036(2) -0.0067(18) -0.007(2) -0.0054(19)
C11 0.037(2) 0.047(3) 0.028(2) -0.009(2) 0.002(2) -0.013(2)
C12 0.055(3) 0.054(3) 0.072(4) -0.014(3) -0.021(3) -0.015(3)
C13 0.070(4) 0.038(3) 0.050(3) -0.011(2) -0.002(3) -0.001(3)
C14 0.115(6) 0.063(4) 0.034(3) -0.022(3) 0.024(4) -0.041(4)
C15 0.076(4) 0.073(4) 0.024(2) 0.010(2) -0.006(3) -0.040(3)
C16 0.241(13) 0.178(10) 0.025(3) 0.018(5) -0.007(5) -0.151(10)
C17 0.076(6) 0.182(11) 0.103(7) 0.012(7) 0.035(5) -0.057(7)
C18 0.216(12) 0.093(7) 0.065(5) 0.039(5) 0.004(7) -0.043(8)
O1S 0.0441(19) 0.0341(17) 0.0478(19) -0.0007(14) 0.0030(17) -0.0038(16)
C1S 0.046(3) 0.052(4) 0.094(5) 0.000(3) 0.012(3) -0.001(3)
C2S 0.071(4) 0.072(5) 0.123(7) 0.026(5) 0.002(5) 0.021(4)
C3S 0.105(6) 0.101(6) 0.066(5) 0.023(4) -0.013(5) 0.000(5)
C4S 0.061(3) 0.037(2) 0.043(3) 0.001(2) 0.001(3) -0.003(2)
O2S 0.046(3) 0.177(6) 0.103(4) -0.086(4) 0.023(3) -0.050(3)
C5S 0.055(3) 0.050(3) 0.061(4) 0.000(3) -0.004(3) -0.004(3)
C6S 0.036(3) 0.101(6) 0.135(8) 0.042(6) -0.017(4) -0.015(4)
C7S 0.062(4) 0.078(5) 0.147(9) -0.010(6) 0.037(5) 0.017(4)
C8S 0.083(5) 0.218(12) 0.112(7) -0.098(8) 0.051(6) -0.081(7)

loop_
_atom_type_symbol
_atom_type_description
_atom_type_scat_dispersion_real
_atom_type_scat_dispersion_imag
_atom_type_scat_source
C C 0.0033 0.0016 'International Tables Vol C Tables 4.2.6.8 and 6.1.1.4'
H H 0.0000 0.0000 'International Tables Vol C Tables 4.2.6.8 and 6.1.1.4'
N N 0.0061 0.0033 'International Tables Vol C Tables 4.2.6.8 and 6.1.1.4'
Cl Cl 0.1484 0.1585 'International Tables Vol C Tables 4.2.6.8 and 6.1.1.4'
Cr Cr 0.3209 0.6236 'International Tables Vol C Tables 4.2.6.8 and 6.1.1.4'
O O 0.0106 0.0060 'International Tables Vol C Tables 4.2.6.8 and 6.1.1.4'

loop_
_geom_angle_atom_site_label_1
_geom_angle_atom_site_label_2
_geom_angle_atom_site_label_3
_geom_angle
O1 Cr1 N2 92.31(13)
O1 Cr1 N1 170.75(13)
N2 Cr1 N1 78.45(13)
O1 Cr1 Cl2 88.61(10)
N2 Cr1 Cl2 87.93(10)
N1 Cr1 Cl2 90.47(10)
O1 Cr1 Cl1 93.57(9)
N2 Cr1 Cl1 174.01(10)
N1 Cr1 Cl1 95.67(10)
Cl2 Cr1 Cl1 93.30(5)
O1 Cr1 Cl3 88.35(9)
N2 Cr1 Cl3 86.25(10)
N1 Cr1 Cl3 91.57(10)
Cl2 Cr1 Cl3 173.32(5)
Cl1 Cr1 Cl3 92.83(5)
Cr1 O1 H1 124.9
Cr1 O1 H2 117.8
H1 O1 H2 89.4
C1 N1 C5 118.6(4)
C1 N1 Cr1 125.5(3)
C5 N1 Cr1 115.7(3)
C10 N2 C6 118.4(4)
C10 N2 Cr1 125.5(3)
C6 N2 Cr1 116.0(3)
N1 C1 C2 122.4(4)
N1 C1 H1A 118.8
C2 C1 H1A 118.8
C1 C2 C3 121.2(4)
C1 C2 H2A 119.4
C3 C2 H2A 119.4
C2 C3 C4 115.7(4)
C2 C3 C11 123.5(4)
C4 C3 C11 120.8(4)
C3 C4 C5 121.3(4)
C3 C4 H4 119.4
C5 C4 H4 119.4
N1 C5 C4 120.8(4)
N1 C5 C6 115.2(4)
C4 C5 C6 123.9(4)
N2 C6 C7 120.8(4)
N2 C6 C5 114.4(4)
C7 C6 C5 124.8(4)
C8 C7 C6 120.4(4)
C8 C7 H7 119.8
C6 C7 H7 119.8
C7 C8 C9 117.4(4)
C7 C8 C15 121.3(4)
C9 C8 C15 121.2(4)
C10 C9 C8 119.5(4)
C10 C9 H9 120.2
C8 C9 H9 120.2
N2 C10 C9 123.5(4)
N2 C10 H10 118.2
C9 C10 H10 118.2
C14 C11 C13 108.4(5)
C14 C11 C3 111.4(4)
C13 C11 C3 111.3(4)
C14 C11 C12 109.3(5)
C13 C11 C12 108.4(5)
C3 C11 C12 107.9(4)
C11 C12 H12A 109.5
C11 C12 H12B 109.5
H12A C12 H12B 109.5
C11 C12 H12C 109.5
H12A C12 H12C 109.5
H12B C12 H12C 109.5
C11 C13 H13A 109.5
C11 C13 H13B 109.5
H13A C13 H13B 109.5
C11 C13 H13C 109.5
H13A C13 H13C 109.5
H13B C13 H13C 109.5
C11 C14 H14A 109.5
C11 C14 H14B 109.5
H14A C14 H14B 109.5
C11 C14 H14C 109.5
H14A C14 H14C 109.5
H14B C14 H14C 109.5
C17 C15 C16 113.8(8)
C17 C15 C8 109.2(6)
C16 C15 C8 111.9(5)
C17 C15 C18 105.8(8)
C16 C15 C18 107.7(7)
C8 C15 C18 108.1(6)
C15 C16 H16A 109.5
C15 C16 H16B 109.5
H16A C16 H16B 109.5
C15 C16 H16C 109.5
H16A C16 H16C 109.5
H16B C16 H16C 109.5
C15 C17 H17A 109.5
C15 C17 H17B 109.5
H17A C17 H17B 109.5
C15 C17 H17C 109.5
H17A C17 H17C 109.5
H17B C17 H17C 109.5
C15 C18 H18A 109.5
C15 C18 H18B 109.5
H18A C18 H18B 109.5
C15 C18 H18C 109.5
H18A C18 H18C 109.5
H18B C18 H18C 109.5
C1S O1S C4S 107.9(4)
O1S C1S C2S 107.3(5)
O1S C1S H1SA 110.2
C2S C1S H1SA 110.2
O1S C1S H1SB 110.2
C2S C1S H1SB 110.2
H1SA C1S H1SB 108.5
C1S C2S C3S 101.9(6)
C1S C2S H2SA 111.4
C3S C2S H2SA 111.4
C1S C2S H2SB 111.4
C3S C2S H2SB 111.4
H2SA C2S H2SB 109.2
C4S C3S C2S 104.0(6)
C4S C3S H3SA 110.9
C2S C3S H3SA 110.9
C4S C3S H3SB 110.9
C2S C3S H3SB 110.9
H3SA C3S H3SB 109.0
O1S C4S C3S 105.5(5)
O1S C4S H4SA 110.6
C3S C4S H4SA 110.6
O1S C4S H4SB 110.6
C3S C4S H4SB 110.6
H4SA C4S H4SB 108.8
C5S O2S C8S 108.2(5)
O2S C5S C6S 104.8(6)
O2S C5S H5SA 110.8
C6S C5S H5SA 110.8
O2S C5S H5SB 110.8
C6S C5S H5SB 110.8
H5SA C5S H5SB 108.9
C7S C6S C5S 103.8(6)
C7S C6S H6SA 111.0
C5S C6S H6SA 111.0
C7S C6S H6SB 111.0
C5S C6S H6SB 111.0
H6SA C6S H6SB 109.0
C8S C7S C6S 106.3(7)
C8S C7S H7SA 110.5
C6S C7S H7SA 110.5
C8S C7S H7SB 110.5
C6S C7S H7SB 110.5
H7SA C7S H7SB 108.7
C7S C8S O2S 108.1(8)
C7S C8S H8SA 110.1
O2S C8S H8SA 110.1
C7S C8S H8SB 110.1
O2S C8S H8SB 110.1
H8SA C8S H8SB 108.4

loop_
_geom_bond_atom_site_label_1
_geom_bond_atom_site_label_2
_geom_bond_distance
Cr1 O1 2.011(3)
Cr1 N2 2.062(3)
Cr1 N1 2.063(4)
Cr1 Cl2 2.3000(12)
Cr1 Cl1 2.3116(12)
Cr1 Cl3 2.3266(11)
O1 H1 0.8499
O1 H2 0.8498
N1 C1 1.340(5)
N1 C5 1.355(5)
N2 C10 1.322(5)
N2 C6 1.359(5)
C1 C2 1.376(6)
C1 H1A 0.9500
C2 C3 1.392(6)
C2 H2A 0.9500
C3 C4 1.396(6)
C3 C11 1.536(6)
C4 C5 1.398(6)
C4 H4 0.9500
C5 C6 1.467(6)
C6 C7 1.393(6)
C7 C8 1.379(6)
C7 H7 0.9500
C8 C9 1.391(6)
C8 C15 1.528(7)
C9 C10 1.367(7)
C9 H9 0.9500
C10 H10 0.9500
C11 C14 1.515(7)
C11 C13 1.516(8)
C11 C12 1.541(8)
C12 H12A 0.9800
C12 H12B 0.9800
C12 H12C 0.9800
C13 H13A 0.9800
C13 H13B 0.9800
C13 H13C 0.9800
C14 H14A 0.9800
C14 H14B 0.9800
C14 H14C 0.9800
C15 C17 1.490(11)
C15 C16 1.506(9)
C15 C18 1.544(12)
C16 H16A 0.9800
C16 H16B 0.9800
C16 H16C 0.9800
C17 H17A 0.9800
C17 H17B 0.9800
C17 H17C 0.9800
C18 H18A 0.9800
C18 H18B 0.9800
C18 H18C 0.9800
O1S C1S 1.439(7)
O1S C4S 1.456(6)
C1S C2S 1.485(10)
C1S H1SA 0.9900
C1S H1SB 0.9900
C2S C3S 1.494(11)
C2S H2SA 0.9900
C2S H2SB 0.9900
C3S C4S 1.483(9)
C3S H3SA 0.9900
C3S H3SB 0.9900
C4S H4SA 0.9900
C4S H4SB 0.9900
O2S C5S 1.366(7)
O2S C8S 1.440(9)
C5S C6S 1.503(9)
C5S H5SA 0.9900
C5S H5SB 0.9900
C6S C7S 1.492(12)
C6S H6SA 0.9900
C6S H6SB 0.9900
C7S C8S 1.406(12)
C7S H7SA 0.9900
C7S H7SB 0.9900
C8S H8SA 0.9900
C8S H8SB 0.9900

loop_
_geom_hbond_atom_site_label_D
_geom_hbond_atom_site_label_H
_geom_hbond_atom_site_label_A
_geom_hbond_distance_DH
_geom_hbond_distance_HA
_geom_hbond_distance_DA
_geom_hbond_angle_DHA
O1 H2 O2S 0.85 1.77 2.624(5) 179.1
O1 H1 O1S 0.85 1.87 2.721(5) 179.8

loop_
_geom_torsion_atom_site_label_1
_geom_torsion_atom_site_label_2
_geom_torsion_atom_site_label_3
_geom_torsion_atom_site_label_4
_geom_torsion
O1 Cr1 N1 C1 172.0(7)
N2 Cr1 N1 C1 175.6(4)
Cl2 Cr1 N1 C1 87.8(3)
Cl1 Cr1 N1 C1 -5.6(3)
Cl3 Cr1 N1 C1 -98.6(3)
O1 Cr1 N1 C5 -3.3(10)
N2 Cr1 N1 C5 0.3(3)
Cl2 Cr1 N1 C5 -87.5(3)
Cl1 Cr1 N1 C5 179.1(3)
Cl3 Cr1 N1 C5 86.1(3)
O1 Cr1 N2 C10 -2.3(4)
N1 Cr1 N2 C10 178.3(4)
Cl2 Cr1 N2 C10 -90.8(4)
Cl1 Cr1 N2 C10 167.2(8)
Cl3 Cr1 N2 C10 85.9(4)
O1 Cr1 N2 C6 -178.6(3)
N1 Cr1 N2 C6 1.9(3)
Cl2 Cr1 N2 C6 92.8(3)
Cl1 Cr1 N2 C6 -9.1(12)
Cl3 Cr1 N2 C6 -90.4(3)
C5 N1 C1 C2 1.4(6)
Cr1 N1 C1 C2 -173.8(3)
N1 C1 C2 C3 -0.1(7)
C1 C2 C3 C4 -1.4(6)
C1 C2 C3 C11 179.7(4)
C2 C3 C4 C5 1.6(6)
C11 C3 C4 C5 -179.5(4)
C1 N1 C5 C4 -1.2(6)
Cr1 N1 C5 C4 174.5(3)
C1 N1 C5 C6 -177.9(4)
Cr1 N1 C5 C6 -2.2(5)
C3 C4 C5 N1 -0.3(6)
C3 C4 C5 C6 176.1(4)
C10 N2 C6 C7 -0.4(6)
Cr1 N2 C6 C7 176.2(3)
C10 N2 C6 C5 179.8(4)
Cr1 N2 C6 C5 -3.6(5)
N1 C5 C6 N2 3.9(5)
C4 C5 C6 N2 -172.7(4)
N1 C5 C6 C7 -176.0(4)
C4 C5 C6 C7 7.4(7)
N2 C6 C7 C8 0.3(7)
C5 C6 C7 C8 -179.9(4)
C6 C7 C8 C9 0.1(7)
C6 C7 C8 C15 -178.7(5)
C7 C8 C9 C10 -0.3(7)
C15 C8 C9 C10 178.5(5)
C6 N2 C10 C9 0.1(7)
Cr1 N2 C10 C9 -176.1(4)
C8 C9 C10 N2 0.3(8)
C2 C3 C11 C14 -18.4(7)
C4 C3 C11 C14 162.7(5)
C2 C3 C11 C13 -139.6(5)
C4 C3 C11 C13 41.5(6)
C2 C3 C11 C12 101.6(5)
C4 C3 C11 C12 -77.3(6)
C7 C8 C15 C17 66.8(8)
C9 C8 C15 C17 -112.0(7)
C7 C8 C15 C16 -166.3(8)
C9 C8 C15 C16 14.9(10)
C7 C8 C15 C18 -47.9(8)
C9 C8 C15 C18 133.4(7)
C4S O1S C1S C2S 11.2(7)
O1S C1S C2S C3S -29.5(8)
C1S C2S C3S C4S 36.4(8)
C1S O1S C4S C3S 12.1(6)
C2S C3S C4S O1S -30.5(8)
C8S O2S C5S C6S 30.2(10)
O2S C5S C6S C7S -27.1(8)
C5S C6S C7S C8S 13.9(10)
C6S C7S C8S O2S 3.6(13)
C5S O2S C8S C7S -22.0(13)
